data_7251005
loop_
_publ_author_name
'Naumkina, Yelizaveta'
'Kratochv\'il, Bohumil'
'Korotkova, Elena'
'\<Cejka, Jan'

_publ_section_title
;
 New forms of apremilast with halogen derivatives of benzoic acid
;
_journal_issue 47
_journal_name_full CrystEngComm
_journal_page_first 7713
_journal_page_last 7720
_journal_paper_doi 10.1039/D5CE00770D
_journal_volume 27
_journal_year 2025
_chemical_absolute_configuration ad
_chemical_formula_moiety 'C22 H24 N2 O7 S, 1/2(C7 H5 Br O2)'
_chemical_formula_sum 'C25.5 H26.5 Br0.5 N2 O8 S'
_chemical_formula_weight 561.02
_chemical_melting_point 163
_chemical_name_common 'apremilast hemikis(3-bromobenzoic acid)'
_chemical_name_systematic
'N-{2-[1-(3-ethoxy-4-methoxyphenyl)-2-(methylsulfonyl)ethyl]-1,3-dioxo-2,3-dihydro-1H-isoindol-4-yl}acetamide hemikis(3-bromobenzoic acid)'
_space_group_IT_number 92
_space_group_name_Hall 'P 4abw 2nw'
_space_group_name_H-M_alt 'P 41 21 2'
_symmetry_cell_setting tetragonal
_symmetry_space_group_name_H-M 'P 41 21 2'
_atom_sites_solution_hydrogens difmap
_atom_sites_solution_primary direct
_audit_update_record
;
2025-07-30 deposited with the CCDC.	2025-10-13 downloaded from the CCDC.
;
_cell_angle_alpha 90
_cell_angle_beta 90
_cell_angle_gamma 90
_cell_formula_units_Z 8
_cell_length_a 13.0239(2)
_cell_length_b 13.0239(2)
_cell_length_c 29.5351(7)
_cell_measurement_reflns_used 9867
_cell_measurement_temperature 180
_cell_measurement_theta_max 72.20
_cell_measurement_theta_min 3.71
_cell_volume 5009.80(16)
_computing_cell_refinement 'SAINT V8.40B (Bruker AXS LLC, 2019)'
_computing_data_collection 'Bruker Instrument Service vV6.2.15'
_computing_data_reduction 'SAINT V8.40B (Bruker AXS LLC, 2019)'
_computing_molecular_graphics 'CAMERON (Watkin et al., 1996)'
_computing_publication_material 'CRYSTALS (Betteridge et al., 2003)'
_computing_structure_refinement 'CRYSTALS (Betteridge et al., 2003)'
_computing_structure_solution 'SHELXT (Sheldrick, 2015)'
_diffrn_ambient_temperature 180
_diffrn_measured_fraction_theta_full 1.000
_diffrn_measured_fraction_theta_max 1.000
_diffrn_measurement_device Area
_diffrn_measurement_device_type 'Bruker Venture D8'
_diffrn_measurement_method '\f & \w scans'
_diffrn_radiation_monochromator polycapillary
_diffrn_radiation_type 'Cu K\a'
_diffrn_radiation_wavelength 1.54180
_diffrn_reflns_av_R_equivalents 0.0644
_diffrn_reflns_av_unetI/netI 0.020
_diffrn_reflns_limit_h_max 11
_diffrn_reflns_limit_h_min -10
_diffrn_reflns_limit_k_max 16
_diffrn_reflns_limit_k_min 0
_diffrn_reflns_limit_l_max 36
_diffrn_reflns_limit_l_min 0
_diffrn_reflns_number 4949
_diffrn_reflns_theta_full 72.326
_diffrn_reflns_theta_max 72.326
_diffrn_reflns_theta_min 3.709
_diffrn_standards_number 0
_exptl_absorpt_coefficient_mu 2.548
_exptl_absorpt_correction_T_max 0.81
_exptl_absorpt_correction_T_min 0.68
_exptl_absorpt_correction_type multi-scan
_exptl_absorpt_process_details 'SADABS (Siemens, 1996)'
_exptl_crystal_colour yellow
_exptl_crystal_density_diffrn 1.488
_exptl_crystal_density_meas ?
_exptl_crystal_density_method 'not measured'
_exptl_crystal_description bipyramidal
_exptl_crystal_F_000 2328
_exptl_crystal_recrystallization_method 'Re-crystallisation from solvent: Methyl Ethyl Ketone'
_exptl_crystal_size_max 0.182
_exptl_crystal_size_mid 0.111
_exptl_crystal_size_min 0.085
_refine_diff_density_max 0.50
_refine_diff_density_min -0.50
_refine_ls_abs_structure_details
; 
 Parsons, Flack & Wagner (2013), 
 1650 Friedel Pairs 
;
_refine_ls_abs_structure_Flack 0.052(6)
_refine_ls_extinction_method None
_refine_ls_goodness_of_fit_ref 1.0000
_refine_ls_hydrogen_treatment mixed
_refine_ls_matrix_type full
_refine_ls_number_parameters 388
_refine_ls_number_reflns 4949
_refine_ls_number_restraints 152
_refine_ls_R_factor_all 0.0842
_refine_ls_R_factor_gt 0.0832
_refine_ls_shift/su_max 0.0006460
_refine_ls_shift/su_mean 0.0000431
_refine_ls_structure_factor_coef Fsqd
_refine_ls_weighting_details
;
 Method= Modified Sheldrick 
 w=1/[\s^2^(F^2^) + ( 0.04P)^2^ +26.53P] 
 ,where P=(max(Fo^2^,0) + 2Fc^2^)/3 
;
_refine_ls_weighting_scheme calc
_refine_ls_wR_factor_all 0.1981
_refine_ls_wR_factor_gt 0.1975
_refine_ls_wR_factor_ref 0.1981
_reflns_limit_h_max 11
_reflns_limit_h_min -10
_reflns_limit_k_max 16
_reflns_limit_k_min 0
_reflns_limit_l_max 36
_reflns_limit_l_min 0
_reflns_number_gt 4846
_reflns_number_total 4949
_reflns_threshold_expression I>2.0\s(I)
_oxford_diffrn_Wilson_B_factor 3.84
_oxford_diffrn_Wilson_scale 252.01
_oxford_refine_ls_scale 0.2926(5)
_cod_data_source_file d5ce00770d3.cif
_cod_data_source_block APR_3BrBA
_cod_depositor_comments
;
The following automatic conversions were performed:

data item '_exptl_crystal_density_meas' value 'not measured' was
changed to '?' -- the value is perceived as not measured.

Automatic conversion script
Id: cif_fix_values 8170 2020-07-09 18:12:32Z antanas 

 Adding full bibliography for 7251003--7251007.cif.
;
_cod_original_cell_volume 5009.80(19)
_cod_original_sg_symbol_H-M 'P 41 21 2 '
_cod_original_formula_sum 'C25.50 H26.50 Br0.50 N2 O8 S1'
_cod_database_code 7251005
_oxford_refine_reflns_threshold_expression I>-3.0\s(I)
_refine_ls_r_factor_ref 0.0842
_reflns_number_all 4949
_oxford_hooft_y 0.015(5)
_oxford_bijvoet_difference 0.052(6)
_oxford_refined_flack_x 0.06(4)

loop_
_symmetry_equiv_pos_as_xyz
x,y,z
-y+1/2,x+1/2,z+1/4
-x,-y,z+1/2
y+1/2,-x+1/2,z-1/4
x+1/2,-y+1/2,-z-1/4
-x+1/2,y+1/2,-z+1/4
y,x,-z
-y,-x,-z+1/2

loop_
_atom_site_label
_atom_site_type_symbol
_atom_site_fract_x
_atom_site_fract_y
_atom_site_fract_z
_atom_site_U_iso_or_equiv
_atom_site_occupancy
_atom_site_adp_type
_atom_site_refinement_flags_posn
_atom_site_refinement_flags_adp
_atom_site_refinement_flags_occupancy
_atom_site_disorder_assembly
_atom_site_disorder_group
_atom_site_attached_hydrogens
S1 S 0.16589(12) 0.40609(12) 0.53335(5) 0.0389 1.0000 Uani . . . . . .
O1 O 0.4729(3) 0.4095(4) 0.55559(15) 0.0514 1.0000 Uani . . . . . .
O2 O 0.2352(3) 0.4788(3) 0.66491(13) 0.0375 1.0000 Uani . . . . . .
O3 O 0.3132(5) 0.2003(4) 0.78844(16) 0.0680 1.0000 Uani . . . . . .
O4 O 0.2098(4) 0.3131(4) 0.55170(15) 0.0505 1.0000 Uani . . . . . .
O5 O 0.0793(3) 0.4492(4) 0.55613(16) 0.0528 1.0000 Uani . . . . . .
O6 O 0.5498(5) 0.7614(4) 0.4906(2) 0.0895 1.0000 Uani . . . . . .
O7 O 0.5552(4) 0.8933(4) 0.5564(2) 0.0817 1.0000 Uani . . . . . .
N1 N 0.3426(3) 0.4636(4) 0.60311(15) 0.0346 1.0000 Uani . . . . . .
N2 N 0.2900(4) 0.3220(4) 0.73342(16) 0.0406 1.0000 Uani D . . . . .
C1 C 0.3621(4) 0.2934(5) 0.7006(2) 0.0383 1.0000 Uani D . . . . .
C2 C 0.4315(5) 0.2117(5) 0.7064(2) 0.0476 1.0000 Uani . . . . . .
C3 C 0.5026(5) 0.1902(5) 0.6719(3) 0.0566 1.0000 Uani . . . . . .
C4 C 0.5090(5) 0.2474(6) 0.6324(3) 0.0527 1.0000 Uani . . . . . .
C5 C 0.4398(5) 0.3253(5) 0.6282(2) 0.0409 1.0000 Uani . . . . . .
C6 C 0.4250(5) 0.4010(5) 0.5906(2) 0.0431 1.0000 Uani . . . . . .
C7 C 0.3046(4) 0.4373(5) 0.64585(18) 0.0346 1.0000 Uani . . . . . .
C8 C 0.3669(4) 0.3477(5) 0.6617(2) 0.0375 1.0000 Uani . . . . . .
C9 C 0.2690(6) 0.2778(5) 0.7755(2) 0.0491 1.0000 Uani D . . . . .
C10 C 0.1950(7) 0.3359(6) 0.8036(3) 0.0691 1.0000 Uani . . . . . .
C11 C 0.1338(6) 0.3841(6) 0.4766(2) 0.0602 1.0000 Uani . . . . . .
C12 C 0.2628(5) 0.5021(5) 0.52897(19) 0.0396 1.0000 Uani . . . . . .
C13 C 0.2957(4) 0.5449(5) 0.57472(18) 0.0347 1.0000 Uani . . . . . .
C14 C 0.3662(4) 0.6373(5) 0.5692(2) 0.0383 1.0000 Uani . . . . . .
C15 C 0.4249(5) 0.6525(5) 0.5305(2) 0.0517 1.0000 Uani . . . . . .
C16 C 0.4874(6) 0.7383(5) 0.5264(3) 0.0664 1.0000 Uani . . . . . .
C17 C 0.4901(5) 0.8112(6) 0.5625(3) 0.0608 1.0000 Uani . . . . . .
C18 C 0.4322(5) 0.7939(5) 0.6001(2) 0.0497 1.0000 Uani . . . . . .
C19 C 0.3695(5) 0.7087(5) 0.6040(2) 0.0438 1.0000 Uani . . . . . .
C20 C 0.5534(8) 0.6887(6) 0.4541(3) 0.0946 1.0000 Uani . . . . . .
C21 C 0.6460(11) 0.7182(7) 0.4255(4) 0.1480 1.0000 Uani . . . . . .
C22 C 0.5618(8) 0.9653(5) 0.5918(3) 0.0786 1.0000 Uani . . . . . .
H21 H 0.4328 0.1763 0.7334 0.0573 1.0000 Uiso R . . . . .
H22 H 0.241(3) 0.360(4) 0.7230(10) 0.049(2) 1.0000 Uiso D . . . . .
H31 H 0.5455 0.1343 0.6760 0.0720 1.0000 Uiso R . . . . .
H41 H 0.5575 0.2333 0.6108 0.0650 1.0000 Uiso R . . . . .
H101 H 0.1313 0.3396 0.7889 0.1102 1.0000 Uiso R . . . . .
H102 H 0.2241 0.4050 0.8059 0.1100 1.0000 Uiso R . . . . .
H103 H 0.1916 0.3066 0.8330 0.1097 1.0000 Uiso R . . . . .
H111 H 0.1882 0.3565 0.4588 0.0960 1.0000 Uiso R . . . . .
H112 H 0.1054 0.4461 0.4623 0.0960 1.0000 Uiso R . . . . .
H113 H 0.0782 0.3321 0.4764 0.0961 1.0000 Uiso R . . . . .
H121 H 0.2318 0.5601 0.5122 0.0566 1.0000 Uiso R . . . . .
H122 H 0.3166 0.4719 0.5128 0.0568 1.0000 Uiso R . . . . .
H131 H 0.2343 0.5707 0.5910 0.0446 1.0000 Uiso R . . . . .
H151 H 0.4205 0.6081 0.5069 0.0719 1.0000 Uiso R . . . . .
H181 H 0.4349 0.8420 0.6237 0.0673 1.0000 Uiso R . . . . .
H191 H 0.3302 0.6998 0.6305 0.0554 1.0000 Uiso R . . . . .
H201 H 0.5565 0.6194 0.4621 0.1152 1.0000 Uiso R . . . . .
H202 H 0.4913 0.7016 0.4341 0.1151 1.0000 Uiso R . . . . .
H211 H 0.6435 0.7895 0.4160 0.2400 1.0000 Uiso R . . . . .
H212 H 0.7142 0.7147 0.4424 0.2400 1.0000 Uiso R . . . . .
H213 H 0.6526 0.6766 0.3990 0.2400 1.0000 Uiso R . . . . .
H221 H 0.6164 1.0139 0.5832 0.1148 1.0000 Uiso R . . . . .
H222 H 0.5807 0.9332 0.6192 0.1149 1.0000 Uiso R . . . . .
H223 H 0.4990 1.0018 0.5944 0.1151 1.0000 Uiso R . . . . .
O69 O 0.8834(9) 0.7517(8) 0.4739(4) 0.0648 0.5000 Uani D . . . . .
O68 O 0.9397(10) 0.7961(9) 0.4054(4) 0.0753 0.5000 Uani D . . . . .
C61 C 0.9684(8) 0.9117(9) 0.4679(4) 0.0639 0.5000 Uani D . . . . .
C63 C 0.9705(10) 1.0209(11) 0.5338(4) 0.0672 0.5000 Uani D . . . . .
C62 C 0.9315(7) 0.9363(9) 0.5118(3) 0.0596 0.5000 Uani D . . . . .
C65 C 1.0807(8) 1.0575(11) 0.4696(5) 0.0717 0.5000 Uani D . . . . .
C64 C 1.0447(9) 1.0827(8) 0.5133(4) 0.0680 0.5000 Uani D . . . . .
C66 C 1.0419(10) 0.9738(13) 0.4478(4) 0.0713 0.5000 Uani D . . . . .
C67 C 0.9252(9) 0.8181(7) 0.4456(5) 0.0609 0.5000 Uani D . . . . .
Br1 Br 0.92338(19) 1.05703(15) 0.59075(7) 0.0833 0.5000 Uani D . . . . .
H621 H 0.8816 0.8932 0.5251 0.0721 0.5000 Uiso R . . . . .
H641 H 1.0728 1.1432 0.5284 0.0819 0.5000 Uiso R . . . . .
H651 H 1.1327 1.1013 0.4567 0.0852 0.5000 Uiso R . . . . .
H661 H 1.0662 0.9580 0.4186 0.0855 0.5000 Uiso R . . . . .
H691 H 0.908(15) 0.694(6) 0.474(7) 0.096(2) 0.5000 Uiso D . . . . .

loop_
_atom_site_aniso_label
_atom_site_aniso_U_11
_atom_site_aniso_U_22
_atom_site_aniso_U_33
_atom_site_aniso_U_23
_atom_site_aniso_U_13
_atom_site_aniso_U_12
S1 0.0396(8) 0.0415(8) 0.0356(7) 0.0038(6) -0.0058(6) -0.0119(6)
O1 0.036(2) 0.073(3) 0.045(2) -0.018(2) 0.014(2) -0.005(2)
O2 0.031(2) 0.045(2) 0.037(2) -0.0068(18) 0.0064(17) 0.0082(17)
O3 0.105(5) 0.051(3) 0.047(3) -0.002(2) -0.011(3) 0.019(3)
O4 0.059(3) 0.047(3) 0.045(2) 0.005(2) -0.005(2) -0.007(2)
O5 0.036(2) 0.068(3) 0.054(3) 0.006(2) 0.004(2) -0.010(2)
O6 0.089(4) 0.048(3) 0.132(5) -0.042(3) 0.079(4) -0.031(3)
O7 0.048(3) 0.047(3) 0.150(6) -0.047(3) 0.020(3) -0.017(2)
N1 0.020(2) 0.051(3) 0.032(2) -0.008(2) 0.0018(18) 0.005(2)
N2 0.046(3) 0.037(3) 0.039(3) -0.008(2) -0.003(2) 0.010(2)
C1 0.027(3) 0.042(3) 0.046(3) -0.013(3) 0.000(2) -0.001(2)
C2 0.042(4) 0.041(3) 0.060(4) -0.006(3) -0.001(3) 0.000(3)
C3 0.035(3) 0.037(3) 0.098(6) -0.009(4) 0.007(4) 0.007(3)
C4 0.026(3) 0.056(4) 0.077(5) -0.014(4) 0.009(3) 0.005(3)
C5 0.033(3) 0.044(3) 0.045(3) -0.016(3) 0.001(3) -0.007(3)
C6 0.032(3) 0.052(4) 0.045(3) -0.019(3) 0.002(3) -0.007(3)
C7 0.030(3) 0.045(3) 0.029(2) -0.010(2) -0.003(2) -0.005(2)
C8 0.031(3) 0.043(3) 0.039(3) -0.013(3) -0.004(2) 0.001(2)
C9 0.063(4) 0.043(4) 0.042(3) -0.006(3) -0.003(3) 0.008(3)
C10 0.095(7) 0.063(5) 0.049(4) -0.000(4) 0.013(4) 0.022(5)
C11 0.074(5) 0.067(5) 0.039(3) 0.003(3) -0.023(3) -0.030(4)
C12 0.035(3) 0.048(4) 0.035(3) -0.004(3) -0.003(2) -0.007(2)
C13 0.031(3) 0.041(3) 0.032(3) -0.007(2) 0.004(2) -0.003(2)
C14 0.024(3) 0.040(3) 0.050(3) -0.014(3) 0.001(2) -0.001(2)
C15 0.041(4) 0.049(4) 0.065(4) -0.028(3) 0.026(3) -0.012(3)
C16 0.049(4) 0.042(4) 0.107(6) -0.036(4) 0.035(4) -0.015(3)
C17 0.037(4) 0.047(4) 0.099(6) -0.041(4) 0.003(4) -0.005(3)
C18 0.042(4) 0.039(3) 0.067(4) -0.026(3) -0.011(3) 0.006(3)
C19 0.037(3) 0.051(4) 0.043(3) -0.020(3) -0.006(3) 0.015(3)
C20 0.120(8) 0.037(4) 0.128(8) -0.011(5) 0.092(7) -0.004(5)
C21 0.204(14) 0.049(5) 0.191(13) -0.028(7) 0.163(12) -0.036(7)
C22 0.101(7) 0.032(4) 0.103(7) -0.010(4) -0.059(6) -0.008(4)
O69 0.071(6) 0.053(5) 0.070(6) 0.006(5) -0.015(5) -0.013(5)
O68 0.078(5) 0.081(5) 0.068(5) 0.016(5) -0.017(5) -0.002(4)
C61 0.058(4) 0.064(4) 0.069(5) 0.026(4) -0.015(4) 0.001(4)
C63 0.069(4) 0.057(4) 0.076(5) 0.014(4) -0.033(4) 0.001(4)
C62 0.054(4) 0.056(4) 0.069(6) 0.023(4) -0.023(4) -0.003(4)
C65 0.065(5) 0.065(5) 0.086(7) 0.037(5) -0.023(5) 0.001(5)
C64 0.071(5) 0.057(5) 0.077(7) 0.022(5) -0.039(5) -0.000(5)
C66 0.062(5) 0.075(5) 0.077(5) 0.031(4) -0.015(5) 0.004(4)
C67 0.063(5) 0.056(5) 0.064(5) 0.020(4) -0.013(5) -0.000(5)
Br1 0.1077(16) 0.0651(11) 0.0772(11) -0.0088(9) -0.0419(11) 0.0114(11)

loop_
_atom_type_symbol
_atom_type_scat_dispersion_real
_atom_type_scat_dispersion_imag
_atom_type_scat_Cromer_Mann_a1
_atom_type_scat_Cromer_Mann_b1
_atom_type_scat_Cromer_Mann_a2
_atom_type_scat_Cromer_Mann_b2
_atom_type_scat_Cromer_Mann_a3
_atom_type_scat_Cromer_Mann_b3
_atom_type_scat_Cromer_Mann_a4
_atom_type_scat_Cromer_Mann_b4
_atom_type_scat_Cromer_Mann_c
_atom_type_scat_source
C 0.0181 0.0091 2.3100 20.8439 1.0200 10.2075 1.5886 0.5687 0.8650 51.6512 0.2156 'International Tables Vol C 4.2.6.8 and 6.1.1.4'
H 0.0000 0.0000 0.4930 10.5109 0.3229 26.1257 0.1402 3.1424 0.0408 57.7998 0.0030 'International Tables Vol C 4.2.6.8 and 6.1.1.4'
Br -0.6763 1.2805 17.1789 2.1723 5.2358 16.5796 5.6377 0.2609 3.9851 41.4328 2.9557 'International Tables Vol C 4.2.6.8 and 6.1.1.4'
N 0.0311 0.0180 12.2126 0.0057 3.1322 9.8933 2.0125 28.9975 1.1663 0.5826 -11.5290 'International Tables Vol C 4.2.6.8 and 6.1.1.4'
O 0.0492 0.0322 3.0485 13.2771 2.2868 5.7011 1.5463 0.3239 0.8670 32.9089 0.2508 'International Tables Vol C 4.2.6.8 and 6.1.1.4'
S 0.3331 0.5567 6.9053 1.4679 5.2034 22.2151 1.4379 0.2536 1.5863 56.1720 0.8669 'International Tables Vol C 4.2.6.8 and 6.1.1.4'

loop_
_geom_angle_atom_site_label_1
_geom_angle_site_symmetry_1
_geom_angle_atom_site_label_2
_geom_angle_site_symmetry_2
_geom_angle_atom_site_label_3
_geom_angle_site_symmetry_3
_geom_angle
_geom_angle_publ_flag
O4 . S1 . O5 . 117.7(3) yes
O4 . S1 . C11 . 108.4(4) yes
O5 . S1 . C11 . 109.1(4) yes
O4 . S1 . C12 . 109.6(3) yes
O5 . S1 . C12 . 108.5(3) yes
C11 . S1 . C12 . 102.4(3) yes
C16 . O6 . C20 . 117.2(5) yes
C17 . O7 . C22 . 117.3(7) yes
C6 . N1 . C7 . 111.5(5) yes
C6 . N1 . C13 . 125.8(5) yes
C7 . N1 . C13 . 122.7(4) yes
C1 . N2 . C9 . 129.7(6) yes
C1 . N2 . H22 . 113.6(15) no
C9 . N2 . H22 . 114.2(15) no
N2 . C1 . C2 . 123.2(6) yes
N2 . C1 . C8 . 118.7(5) yes
C2 . C1 . C8 . 118.1(6) yes
C1 . C2 . C3 . 119.1(7) yes
C1 . C2 . H21 . 119.8 no
C3 . C2 . H21 . 121.0 no
C2 . C3 . C4 . 122.9(6) yes
C2 . C3 . H31 . 117.4 no
C4 . C3 . H31 . 119.7 no
C3 . C4 . C5 . 115.8(6) yes
C3 . C4 . H41 . 121.3 no
C5 . C4 . H41 . 122.9 no
C4 . C5 . C6 . 130.0(6) yes
C4 . C5 . C8 . 122.6(6) yes
C6 . C5 . C8 . 107.4(5) yes
C5 . C6 . N1 . 106.7(5) yes
C5 . C6 . O1 . 128.8(6) yes
N1 . C6 . O1 . 124.5(7) yes
N1 . C7 . O2 . 125.6(6) yes
N1 . C7 . C8 . 106.4(5) yes
O2 . C7 . C8 . 128.0(5) yes
C7 . C8 . C5 . 107.9(5) yes
C7 . C8 . C1 . 130.6(5) yes
C5 . C8 . C1 . 121.5(6) yes
N2 . C9 . O3 . 121.7(6) yes
N2 . C9 . C10 . 114.6(6) yes
O3 . C9 . C10 . 123.7(7) yes
C9 . C10 . H101 . 110.1 no
C9 . C10 . H102 . 104.8 no
H101 . C10 . H102 . 109.1 no
C9 . C10 . H103 . 109.7 no
H101 . C10 . H103 . 113.8 no
H102 . C10 . H103 . 109.0 no
S1 . C11 . H111 . 114.3 no
S1 . C11 . H112 . 111.4 no
H111 . C11 . H112 . 110.8 no
S1 . C11 . H113 . 106.9 no
H111 . C11 . H113 . 106.5 no
H112 . C11 . H113 . 106.4 no
S1 . C12 . C13 . 113.0(4) yes
S1 . C12 . H121 . 106.5 no
C13 . C12 . H121 . 106.3 no
S1 . C12 . H122 . 105.8 no
C13 . C12 . H122 . 113.4 no
H121 . C12 . H122 . 111.8 no
C12 . C13 . N1 . 110.9(5) yes
C12 . C13 . C14 . 111.3(5) yes
N1 . C13 . C14 . 112.1(5) yes
C12 . C13 . H131 . 109.2 no
N1 . C13 . H131 . 107.4 no
C14 . C13 . H131 . 105.7 no
C13 . C14 . C15 . 122.2(5) yes
C13 . C14 . C19 . 117.9(6) yes
C15 . C14 . C19 . 119.8(6) yes
C14 . C15 . C16 . 120.6(6) yes
C14 . C15 . H151 . 120.4 no
C16 . C15 . H151 . 118.9 no
C15 . C16 . O6 . 126.4(6) yes
C15 . C16 . C17 . 119.0(7) yes
O6 . C16 . C17 . 114.6(6) yes
C16 . C17 . O7 . 115.7(7) yes
C16 . C17 . C18 . 119.0(6) yes
O7 . C17 . C18 . 125.2(6) yes
C17 . C18 . C19 . 121.9(6) yes
C17 . C18 . H181 . 118.3 no
C19 . C18 . H181 . 119.7 no
C14 . C19 . C18 . 119.6(6) yes
C14 . C19 . H191 . 121.1 no
C18 . C19 . H191 . 119.3 no
O6 . C20 . C21 . 106.1(8) yes
O6 . C20 . H201 . 116.6 no
C21 . C20 . H201 . 110.5 no
O6 . C20 . H202 . 107.6 no
C21 . C20 . H202 . 105.5 no
H201 . C20 . H202 . 109.9 no
C20 . C21 . H211 . 112.0 no
C20 . C21 . H212 . 114.0 no
H211 . C21 . H212 . 102.4 no
C20 . C21 . H213 . 112.5 no
H211 . C21 . H213 . 108.0 no
H212 . C21 . H213 . 107.3 no
O7 . C22 . H221 . 106.4 no
O7 . C22 . H222 . 111.0 no
H221 . C22 . H222 . 108.4 no
O7 . C22 . H223 . 109.9 no
H221 . C22 . H223 . 108.7 no
H222 . C22 . H223 . 112.2 no
C67 . O69 . H691 . 117(14) no
Br1 7_556 O68 . C67 . 83.4(8) yes
H621 7_556 C61 . Br1 7_556 133.7 no
H621 7_556 C61 . C63 7_556 152.5 no
Br1 7_556 C61 . C63 7_556 62.5(10) yes
H621 7_556 C61 . C62 7_556 58.6 no
Br1 7_556 C61 . C62 7_556 156.4(13) yes
C63 7_556 C61 . C62 7_556 98.5(18) yes
H621 7_556 C61 . C62 . 66.2 no
Br1 7_556 C61 . C62 . 158.3(9) yes
C63 7_556 C61 . C62 . 95.8(14) yes
C62 7_556 C61 . C62 . 15.4(10) yes
H621 7_556 C61 . C66 . 157.6 no
Br1 7_556 C61 . C66 . 38.8(6) yes
C63 7_556 C61 . C66 . 24.0(11) yes
C62 7_556 C61 . C66 . 120.7(13) yes
C62 . C61 . C66 . 119.6(9) yes
H621 7_556 C61 . C67 . 56.3 no
Br1 7_556 C61 . C67 . 84.4(8) yes
C63 7_556 C61 . C67 . 146.9(15) yes
C62 7_556 C61 . C67 . 114.0(15) yes
C62 . C61 . C67 . 117.2(12) yes
C66 . C61 . C67 . 123.2(11) yes
C65 7_556 C63 . C62 7_556 120.3(12) yes
C65 7_556 C63 . C61 7_556 170.0(17) yes
C62 7_556 C63 . C61 7_556 50.4(9) yes
C65 7_556 C63 . C62 . 136.2(12) yes
C62 7_556 C63 . C62 . 19.3(6) yes
C61 7_556 C63 . C62 . 33.9(11) yes
C65 7_556 C63 . C64 . 22.1(9) yes
C62 7_556 C63 . C64 . 102.5(8) yes
C61 7_556 C63 . C64 . 151.6(13) yes
C62 . C63 . C64 . 120.9(7) yes
C65 7_556 C63 . Br1 . 101.2(10) yes
C62 7_556 C63 . Br1 . 138.3(10) yes
C61 7_556 C63 . Br1 . 88.0(12) yes
C62 . C63 . Br1 . 120.6(9) yes
C64 . C63 . Br1 . 118.5(10) yes
C61 . C62 . C63 . 119.0(6) yes
C61 . C62 . C63 7_556 33.9(9) yes
C63 . C62 . C63 7_556 85.2(9) yes
C61 . C62 . C61 7_556 160.2(14) yes
C63 . C62 . C61 7_556 47.6(14) yes
C63 7_556 C62 . C61 7_556 130.3(11) yes
C61 . C62 . H621 . 118.6 no
C63 . C62 . H621 . 122.3 no
C63 7_556 C62 . H621 . 152.4 no
C61 7_556 C62 . H621 . 76.8 no
C63 7_556 C65 . H641 7_556 138.4 no
C63 7_556 C65 . C65 7_556 96.5(9) yes
H641 7_556 C65 . C65 7_556 92.9 no
C63 7_556 C65 . C64 . 94.0(10) yes
H641 7_556 C65 . C64 . 101.7 no
C65 7_556 C65 . C64 . 11.0(6) yes
C63 7_556 C65 . C66 . 25.8(8) yes
H641 7_556 C65 . C66 . 125.6 no
C65 7_556 C65 . C66 . 122.1(6) yes
C64 . C65 . C66 . 119.7(7) yes
C63 7_556 C65 . H651 . 148.7 no
H641 7_556 C65 . H651 . 37.5 no
C65 7_556 C65 . H651 . 113.7 no
C64 . C65 . H651 . 117.2 no
C66 . C65 . H651 . 123.1 no
C66 7_556 C64 . C65 . 142.0(11) yes
C66 7_556 C64 . C63 . 22.9(9) yes
C65 . C64 . C63 . 119.5(7) yes
C66 7_556 C64 . C64 7_556 131.7(8) yes
C65 . C64 . C64 7_556 18.5(7) yes
C63 . C64 . C64 7_556 112.2(6) yes
C66 7_556 C64 . H641 . 99.2 no
C65 . C64 . H641 . 118.7 no
C63 . C64 . H641 . 121.8 no
C64 7_556 C64 . H641 . 122.9 no
C64 7_556 C66 . C61 . 105.2(8) yes
C64 7_556 C66 . C65 . 19.4(6) yes
C61 . C66 . C65 . 121.3(6) yes
C64 7_556 C66 . Br1 7_556 150.4(13) yes
C61 . C66 . Br1 7_556 100.4(13) yes
C65 . C66 . Br1 7_556 138.2(13) yes
C64 7_556 C66 . H661 . 133.4 no
C61 . C66 . H661 . 119.8 no
C65 . C66 . H661 . 119.0 no
Br1 7_556 C66 . H661 . 19.5 no
C61 . C67 . H621 7_556 44.9 no
C61 . C67 . O69 . 114.3(12) yes
H621 7_556 C67 . O69 . 82.0 no
C61 . C67 . O68 . 123.7(12) yes
H621 7_556 C67 . O68 . 149.1 no
O69 . C67 . O68 . 121.2(7) yes
C63 . Br1 . C61 7_556 29.5(7) yes
C63 . Br1 . O68 7_556 96.7(6) yes
C61 7_556 Br1 . O68 7_556 67.3(5) yes
C63 . Br1 . C66 7_556 11.6(10) yes
C61 7_556 Br1 . C66 7_556 40.8(8) yes
O68 7_556 Br1 . C66 7_556 107.8(9) yes
C61 7_556 H621 . C62 . 44.6 no
C61 7_556 H621 . C67 7_556 78.8 no
C62 . H621 . C67 7_556 122.5 no
H651 7_556 H641 . C64 . 112.8 no
H651 7_556 H641 . C65 7_556 82.7 no
C64 . H641 . C65 7_556 33.0 no
H641 7_556 H651 . C65 . 59.8 no

loop_
_geom_bond_atom_site_label_1
_geom_bond_site_symmetry_1
_geom_bond_atom_site_label_2
_geom_bond_site_symmetry_2
_geom_bond_distance
_geom_bond_publ_flag
S1 . O4 . 1.445(5) yes
S1 . O5 . 1.428(5) yes
S1 . C11 . 1.752(6) yes
S1 . C12 . 1.782(6) yes
O1 . C6 . 1.214(7) yes
O2 . C7 . 1.194(7) yes
O3 . C9 . 1.224(8) yes
O6 . C16 . 1.367(9) yes
O6 . C20 . 1.437(10) yes
O7 . C17 . 1.377(9) yes
O7 . C22 . 1.406(9) yes
N1 . C6 . 1.397(8) yes
N1 . C7 . 1.398(7) yes
N1 . C13 . 1.482(8) yes
N2 . C1 . 1.402(7) yes
N2 . C9 . 1.397(8) yes
N2 . H22 . 0.867(19) no
C1 . C2 . 1.406(9) yes
C1 . C8 . 1.348(9) yes
C2 . C3 . 1.404(10) yes
C2 . H21 . 0.923 no
C3 . C4 . 1.389(11) yes
C3 . H31 . 0.926 no
C4 . C5 . 1.363(9) yes
C4 . H41 . 0.915 no
C5 . C6 . 1.497(9) yes
C5 . C8 . 1.402(8) yes
C7 . C8 . 1.497(9) yes
C9 . C10 . 1.479(10) yes
C10 . H101 . 0.937 no
C10 . H102 . 0.979 no
C10 . H103 . 0.950 no
C11 . H111 . 0.951 no
C11 . H112 . 0.983 no
C11 . H113 . 0.991 no
C12 . C13 . 1.523(7) yes
C12 . H121 . 0.990 no
C12 . H122 . 0.936 no
C13 . C14 . 1.523(8) yes
C13 . H131 . 0.992 no
C14 . C15 . 1.388(9) yes
C14 . C19 . 1.388(8) yes
C15 . C16 . 1.387(9) yes
C15 . H151 . 0.908 no
C16 . C17 . 1.428(10) yes
C17 . C18 . 1.361(11) yes
C18 . C19 . 1.382(10) yes
C18 . H181 . 0.938 no
C19 . H191 . 0.942 no
C20 . C21 . 1.522(11) yes
C20 . H201 . 0.935 no
C20 . H202 . 1.016 no
C21 . H211 . 0.970 no
C21 . H212 . 1.020 no
C21 . H213 . 0.956 no
C22 . H221 . 0.985 no
C22 . H222 . 0.944 no
C22 . H223 . 0.949 no
O69 . C67 . 1.320(18) yes
O69 . H691 . 0.82(2) no
O68 . Br1 7_556 2.258(12) yes
O68 . C67 . 1.235(18) yes
C61 . H621 7_556 1.075 no
C61 . Br1 7_556 2.086(12) yes
C61 . C63 7_556 1.03(2) yes
C61 . C62 7_556 0.78(2) yes
C61 . C62 . 1.421(9) yes
C61 . C66 . 1.39(2) yes
C61 . C67 . 1.495(16) yes
C63 . C65 7_556 1.38(2) yes
C63 . C62 7_556 1.835(18) yes
C63 . C62 . 1.377(18) yes
C63 . C64 . 1.395(17) yes
C63 . Br1 . 1.852(13) yes
C62 . H621 . 0.943 no
C65 . H641 7_556 0.840 no
C65 . C65 7_556 1.85(3) yes
C65 . C64 . 1.412(9) yes
C65 . C66 . 1.36(2) yes
C65 . H651 . 0.963 no
C64 . C66 7_556 1.57(3) yes
C64 . C64 7_556 1.05(3) yes
C64 . H641 . 0.976 no
C66 . Br1 7_556 1.328(14) yes
C66 . H661 . 0.939 no
C67 . H621 7_556 1.268 no
H641 . H651 7_556 0.592 no
